data_4343986
loop_
_publ_author_name
'Stylianou, Marios'
'Drouza, Chryssoula'
'Giapintzakis, John'
'Athanasopoulos, Georgios I.'
'Keramidas, Anastasios D.'

_publ_section_title
;
 Aerial Oxidation of a V(IV)-Iminopyridine Hydroquinonate Complex: A Trap
 for the V(IV)-Semiquinonate Radical Intermediate.
;
_journal_issue 15
_journal_name_full 'Inorganic chemistry'
_journal_page_first 7218
_journal_page_last 7229
_journal_paper_doi 10.1021/acs.inorgchem.5b00571
_journal_volume 54
_journal_year 2015
_chemical_formula_sum 'C32 H32 N6 O2'
_chemical_formula_weight 532.64
_chemical_name_systematic
;
 ?
;
_space_group_IT_number 2
_symmetry_cell_setting triclinic
_symmetry_space_group_name_Hall '-P 1'
_symmetry_space_group_name_H-M 'P -1'
_atom_sites_solution_hydrogens geom
_atom_sites_solution_primary direct
_atom_sites_solution_secondary difmap
_audit_creation_method SHELXL-97
_cell_angle_alpha 85.629(4)
_cell_angle_beta 75.918(5)
_cell_angle_gamma 80.203(4)
_cell_formula_units_Z 1
_cell_length_a 8.5184(5)
_cell_length_b 8.8638(4)
_cell_length_c 9.6279(5)
_cell_measurement_reflns_used 6684
_cell_measurement_temperature 100
_cell_measurement_theta_max 31.0684
_cell_measurement_theta_min 3.1271
_cell_volume 694.37(7)
_computing_structure_refinement 'SHELXL-97 (Sheldrick, 1997)'
_diffrn_ambient_temperature 100
_diffrn_detector_area_resol_mean 16.0288
_diffrn_measured_fraction_theta_full 0.967
_diffrn_measured_fraction_theta_max 0.888
_diffrn_measurement_device_type 'KM4 XCALIBUR2'
_diffrn_radiation_monochromator graphite
_diffrn_radiation_source 'fine-focus sealed tube'
_diffrn_radiation_type MoK\a
_diffrn_radiation_wavelength 0.71073
_diffrn_reflns_av_R_equivalents 0.0302
_diffrn_reflns_av_sigmaI/netI 0.0403
_diffrn_reflns_limit_h_max 11
_diffrn_reflns_limit_h_min -11
_diffrn_reflns_limit_k_max 12
_diffrn_reflns_limit_k_min -12
_diffrn_reflns_limit_l_max 13
_diffrn_reflns_limit_l_min -13
_diffrn_reflns_number 15235
_diffrn_reflns_theta_full 30.03
_diffrn_reflns_theta_max 31.16
_diffrn_reflns_theta_min 3.14
_exptl_absorpt_coefficient_mu 0.082
_exptl_absorpt_correction_T_max 0.996
_exptl_absorpt_correction_T_min 0.990
_exptl_absorpt_correction_type analytical
_exptl_crystal_colour pale-yellow
_exptl_crystal_density_diffrn 1.274
_exptl_crystal_density_method 'not measured'
_exptl_crystal_description plate
_exptl_crystal_F_000 282
_exptl_crystal_size_max 0.1693
_exptl_crystal_size_mid 0.1160
_exptl_crystal_size_min 0.0713
_refine_diff_density_max 0.357
_refine_diff_density_min -0.185
_refine_diff_density_rms 0.044
_refine_ls_extinction_method none
_refine_ls_goodness_of_fit_ref 1.029
_refine_ls_hydrogen_treatment mixed
_refine_ls_matrix_type full
_refine_ls_number_parameters 181
_refine_ls_number_reflns 3982
_refine_ls_number_restraints 0
_refine_ls_restrained_S_all 1.029
_refine_ls_R_factor_all 0.0609
_refine_ls_R_factor_gt 0.0404
_refine_ls_shift/su_max 0.000
_refine_ls_shift/su_mean 0.000
_refine_ls_structure_factor_coef Fsqd
_refine_ls_weighting_details 'calc w=1/[\s^2^(Fo^2^)+(0.0606P)^2^+0.0000P] where P=(Fo^2^+2Fc^2^)/3'
_refine_ls_weighting_scheme calc
_refine_ls_wR_factor_gt 0.1031
_refine_ls_wR_factor_ref 0.1074
_reflns_number_gt 2805
_reflns_number_total 3982
_reflns_threshold_expression >2sigma(I)
_cod_data_source_file ic5b00571_si_003.cif
_cod_data_source_block L1-H2bbpymah
_cod_depositor_comments 'Adding full bibliography for 4343981--4343988.cif.'
_cod_original_cell_volume 694.37(6)
_cod_original_sg_symbol_H-M P-1
_cod_database_code 4343986

loop_
_symmetry_equiv_pos_as_xyz
'x, y, z'
'-x, -y, -z'

loop_
_atom_site_label
_atom_site_type_symbol
_atom_site_fract_x
_atom_site_fract_y
_atom_site_fract_z
_atom_site_U_iso_or_equiv
_atom_site_adp_type
_atom_site_occupancy
_atom_site_symmetry_multiplicity
_atom_site_calc_flag
_atom_site_refinement_flags
O1 O 0.19498(9) 0.42977(9) 0.13445(9) 0.0259(2) Uani 1 1 d .
H1 H 0.2015 0.3423 0.1694 0.039 Uiso 1 1 calc R
N3 N 0.41837(11) 0.29071(10) 0.62910(10) 0.0207(2) Uani 1 1 d .
N1 N 0.39589(11) 0.21448(10) 0.28908(9) 0.01636(19) Uani 1 1 d .
N2 N 0.11083(12) 0.13587(11) 0.25150(12) 0.0280(2) Uani 1 1 d .
C5 C 0.34735(13) 0.07145(12) 0.35731(11) 0.0192(2) Uani 1 1 d .
H5A H 0.3167 0.0819 0.4604 0.023 Uiso 1 1 calc R
H5B H 0.4406 -0.0098 0.3357 0.023 Uiso 1 1 calc R
C2 C 0.36027(13) 0.60493(12) 0.00738(11) 0.0171(2) Uani 1 1 d .
H2 H 0.2652 0.6759 0.0128 0.020 Uiso 1 1 calc R
C3 C 0.49102(13) 0.35326(11) 0.06516(11) 0.0154(2) Uani 1 1 d .
C14 C 0.15342(14) 0.52208(13) 0.62453(13) 0.0234(2) Uani 1 1 d .
H14 H 0.0653 0.5997 0.6228 0.028 Uiso 1 1 calc R
C4 C 0.48099(13) 0.19772(12) 0.13815(11) 0.0175(2) Uani 1 1 d .
H4A H 0.4224 0.1406 0.0912 0.021 Uiso 1 1 calc R
H4B H 0.5905 0.1413 0.1311 0.021 Uiso 1 1 calc R
C6 C 0.20632(13) 0.02666(12) 0.30944(11) 0.0184(2) Uani 1 1 d .
C11 C 0.49193(13) 0.27976(12) 0.36994(11) 0.0179(2) Uani 1 1 d .
H11A H 0.5458 0.3587 0.3114 0.021 Uiso 1 1 calc R
H11B H 0.5758 0.2004 0.3935 0.021 Uiso 1 1 calc R
C12 C 0.38360(12) 0.34728(12) 0.50512(11) 0.0166(2) Uani 1 1 d .
C1 C 0.34859(13) 0.46104(12) 0.07197(11) 0.0171(2) Uani 1 1 d .
C13 C 0.25255(13) 0.46322(12) 0.49911(12) 0.0205(2) Uani 1 1 d .
H13 H 0.2322 0.5005 0.4112 0.025 Uiso 1 1 calc R
C7 C 0.17732(15) -0.12342(13) 0.32883(14) 0.0285(3) Uani 1 1 d .
H7 H 0.2472 -0.1976 0.3677 0.034 Uiso 1 1 calc R
C15 C 0.18744(14) 0.46346(13) 0.75364(13) 0.0239(3) Uani 1 1 d .
H15 H 0.1222 0.4998 0.8404 0.029 Uiso 1 1 calc R
C8 C 0.04451(17) -0.16212(15) 0.29021(16) 0.0365(3) Uani 1 1 d .
H8 H 0.0230 -0.2623 0.3031 0.044 Uiso 1 1 calc R
C9 C -0.05628(16) -0.04946(15) 0.23184(15) 0.0324(3) Uani 1 1 d .
H9 H -0.1477 -0.0716 0.2055 0.039 Uiso 1 1 calc R
C10 C -0.01770(16) 0.09600(15) 0.21384(15) 0.0338(3) Uani 1 1 d .
H10 H -0.0846 0.1714 0.1731 0.041 Uiso 1 1 calc R
C16 C 0.32054(14) 0.34993(13) 0.74979(12) 0.0238(3) Uani 1 1 d .
H16 H 0.3440 0.3120 0.8365 0.029 Uiso 1 1 calc R

loop_
_atom_site_aniso_label
_atom_site_aniso_U_11
_atom_site_aniso_U_22
_atom_site_aniso_U_33
_atom_site_aniso_U_23
_atom_site_aniso_U_13
_atom_site_aniso_U_12
O1 0.0143(4) 0.0241(4) 0.0359(5) 0.0109(4) -0.0030(3) -0.0030(3)
N3 0.0247(5) 0.0183(5) 0.0216(5) -0.0012(4) -0.0101(4) -0.0033(4)
N1 0.0186(5) 0.0155(4) 0.0172(4) 0.0021(3) -0.0063(3) -0.0069(3)
N2 0.0269(6) 0.0181(5) 0.0442(6) 0.0030(4) -0.0180(5) -0.0053(4)
C5 0.0221(6) 0.0151(5) 0.0221(5) 0.0033(4) -0.0078(4) -0.0059(4)
C2 0.0153(5) 0.0176(5) 0.0175(5) -0.0005(4) -0.0049(4) 0.0012(4)
C3 0.0171(5) 0.0152(5) 0.0149(5) 0.0003(4) -0.0060(4) -0.0022(4)
C14 0.0168(6) 0.0193(5) 0.0355(6) -0.0029(5) -0.0080(5) -0.0030(4)
C4 0.0170(5) 0.0152(5) 0.0202(5) 0.0000(4) -0.0054(4) -0.0015(4)
C6 0.0188(5) 0.0160(5) 0.0201(5) 0.0005(4) -0.0037(4) -0.0043(4)
C11 0.0161(5) 0.0176(5) 0.0220(5) 0.0025(4) -0.0079(4) -0.0045(4)
C12 0.0166(5) 0.0140(5) 0.0224(5) 0.0013(4) -0.0079(4) -0.0075(4)
C1 0.0146(5) 0.0203(5) 0.0166(5) 0.0010(4) -0.0042(4) -0.0034(4)
C13 0.0195(6) 0.0184(5) 0.0262(6) 0.0031(4) -0.0101(4) -0.0047(4)
C7 0.0309(7) 0.0177(6) 0.0412(7) 0.0056(5) -0.0160(6) -0.0075(5)
C15 0.0214(6) 0.0249(6) 0.0274(6) -0.0083(5) -0.0039(5) -0.0086(5)
C8 0.0394(8) 0.0214(6) 0.0567(9) 0.0070(6) -0.0211(7) -0.0160(5)
C9 0.0259(7) 0.0294(7) 0.0483(8) 0.0014(6) -0.0162(6) -0.0121(5)
C10 0.0284(7) 0.0235(6) 0.0562(9) 0.0037(6) -0.0231(6) -0.0054(5)
C16 0.0294(6) 0.0236(6) 0.0219(6) -0.0015(5) -0.0106(5) -0.0066(5)

loop_
_atom_type_symbol
_atom_type_description
_atom_type_scat_dispersion_real
_atom_type_scat_dispersion_imag
_atom_type_scat_source
C C 0.0033 0.0016 'International Tables Vol C Tables 4.2.6.8 and 6.1.1.4'
H H 0.0000 0.0000 'International Tables Vol C Tables 4.2.6.8 and 6.1.1.4'
N N 0.0061 0.0033 'International Tables Vol C Tables 4.2.6.8 and 6.1.1.4'
O O 0.0106 0.0060 'International Tables Vol C Tables 4.2.6.8 and 6.1.1.4'

loop_
_geom_angle_atom_site_label_1
_geom_angle_atom_site_label_2
_geom_angle_atom_site_label_3
_geom_angle
_geom_angle_site_symmetry_1
_geom_angle_site_symmetry_3
C16 N3 C12 117.19(9) . .
C5 N1 C4 112.48(8) . .
C5 N1 C11 111.14(8) . .
C4 N1 C11 111.84(8) . .
C6 N2 C10 117.55(10) . .
N1 C5 C6 113.11(8) . .
C1 C2 C3 122.14(9) . 2_665
C2 C3 C1 118.34(9) 2_665 .
C2 C3 C4 121.45(9) 2_665 .
C1 C3 C4 120.19(9) . .
C13 C14 C15 118.71(11) . .
N1 C4 C3 109.82(8) . .
N2 C6 C7 122.06(10) . .
N2 C6 C5 117.99(9) . .
C7 C6 C5 119.94(10) . .
N1 C11 C12 110.61(8) . .
N3 C12 C13 122.46(10) . .
N3 C12 C11 117.23(9) . .
C13 C12 C11 120.30(9) . .
O1 C1 C2 117.14(9) . .
O1 C1 C3 123.28(9) . .
C2 C1 C3 119.52(9) . .
C14 C13 C12 119.34(10) . .
C8 C7 C6 119.60(11) . .
C16 C15 C14 118.17(11) . .
C7 C8 C9 118.77(11) . .
C10 C9 C8 118.12(12) . .
N2 C10 C9 123.89(12) . .
N3 C16 C15 124.13(10) . .

loop_
_geom_bond_atom_site_label_1
_geom_bond_atom_site_label_2
_geom_bond_distance
_geom_bond_site_symmetry_2
O1 C1 1.3659(12) .
N3 C16 1.3390(15) .
N3 C12 1.3395(13) .
N1 C5 1.4592(12) .
N1 C4 1.4639(14) .
N1 C11 1.4663(13) .
N2 C6 1.3343(14) .
N2 C10 1.3415(15) .
C5 C6 1.5076(15) .
C2 C1 1.3840(14) .
C2 C3 1.3855(14) 2_665
C3 C2 1.3855(14) 2_665
C3 C1 1.4019(14) .
C3 C4 1.5051(14) .
C14 C13 1.3760(16) .
C14 C15 1.3873(16) .
C6 C7 1.3845(15) .
C11 C12 1.5000(15) .
C12 C13 1.3919(15) .
C7 C8 1.3756(17) .
C15 C16 1.3772(17) .
C8 C9 1.3812(18) .
C9 C10 1.3721(17) .
